data_2020418
loop_
_publ_author_name
'Samigullin, Kamil'
'Soltani, Yashar'
'Lerner, Hans-Wolfram'
'Wagner, Matthias'
'Bolte, Michael'

_publ_section_title
;
 Conformational studies on heteroleptic trifluoromethyl-substituted
 phenylboranes
;
_journal_coeditor_code SK3617
_journal_issue 3
_journal_name_full 'Acta Crystallographica Section C'
_journal_page_first 189
_journal_page_last 197
_journal_paper_doi 10.1107/S2053229616002242
_journal_volume 72
_journal_year 2016
_chemical_formula_iupac 'C26 H25 B F6'
_chemical_formula_moiety 'C26 H25 B F6'
_chemical_formula_sum 'C26 H25 B F6'
_chemical_formula_weight 462.27
_chemical_name_systematic
;
[3,5-Bis(trifluoromethyl)phenyl]dimesitylborane
;
_space_group_crystal_system monoclinic
_space_group_IT_number 14
_space_group_name_Hall '-P 2yn'
_space_group_name_H-M_alt 'P 1 21/n 1'
_symmetry_space_group_name_Hall '-P 2yn'
_symmetry_space_group_name_H-M 'P 1 21/n 1'
_atom_sites_solution_hydrogens geom
_audit_creation_method SHELXL-2014/6
_cell_angle_alpha 90
_cell_angle_beta 107.062(11)
_cell_angle_gamma 90
_cell_formula_units_Z 4
_cell_length_a 8.3500(12)
_cell_length_b 34.370(4)
_cell_length_c 8.5512(13)
_cell_measurement_reflns_used 5716
_cell_measurement_temperature 173(2)
_cell_measurement_theta_max 25.9
_cell_measurement_theta_min 3.2
_cell_volume 2346.1(6)
_computing_cell_refinement
;
X-AREA (Stoe & Cie, 2001)
;
_computing_data_collection
;
X-AREA (Stoe & Cie, 2001)
;
_computing_data_reduction
;
X-AREA (Stoe & Cie, 2001)
;
_computing_molecular_graphics
;
XP in SHELXTL-Plus (Sheldrick, 2008)
;
_computing_publication_material
;
SHELXL2014 (Sheldrick, 2015) and publCIF (Westrip, 2010)
;
_computing_structure_refinement
;
SHELXL2014 (Sheldrick, 2015)
;
_computing_structure_solution
;
SHELXS (Sheldrick, 2008)
;
_diffrn_ambient_temperature 173(2)
_diffrn_measured_fraction_theta_full 0.976
_diffrn_measured_fraction_theta_max 0.971
_diffrn_measurement_device_type 'Stoe IPDS II two-circle'
_diffrn_measurement_method \w
_diffrn_radiation_type MoK\a
_diffrn_radiation_wavelength 0.71073
_diffrn_reflns_av_R_equivalents 0.1086
_diffrn_reflns_limit_h_max 10
_diffrn_reflns_limit_h_min -10
_diffrn_reflns_limit_k_max 38
_diffrn_reflns_limit_k_min -41
_diffrn_reflns_limit_l_max 6
_diffrn_reflns_limit_l_min -10
_diffrn_reflns_number 9711
_diffrn_reflns_theta_full 25.000
_diffrn_reflns_theta_max 25.603
_diffrn_reflns_theta_min 3.110
_exptl_absorpt_coefficient_mu 0.107
_exptl_absorpt_correction_T_max 1.000
_exptl_absorpt_correction_T_min 0.448
_exptl_absorpt_correction_type multi-scan
_exptl_absorpt_process_details
;
(X-AREA; Stoe & Cie, 2001)
;
_exptl_crystal_colour colourless
_exptl_crystal_density_diffrn 1.309
_exptl_crystal_description block
_exptl_crystal_F_000 960
_exptl_crystal_size_max 0.270
_exptl_crystal_size_mid 0.270
_exptl_crystal_size_min 0.240
_refine_diff_density_max 0.378
_refine_diff_density_min -0.269
_refine_ls_extinction_method none
_refine_ls_goodness_of_fit_ref 0.927
_refine_ls_hydrogen_treatment constr
_refine_ls_matrix_type full
_refine_ls_number_parameters 332
_refine_ls_number_reflns 4294
_refine_ls_number_restraints 36
_refine_ls_restrained_S_all 0.981
_refine_ls_R_factor_all 0.1184
_refine_ls_R_factor_gt 0.0659
_refine_ls_shift/su_max 0.000
_refine_ls_shift/su_mean 0.000
_refine_ls_structure_factor_coef Fsqd
_refine_ls_weighting_details 'w=1/[\s^2^(Fo^2^)+(0.1020P)^2^] where P=(Fo^2^+2Fc^2^)/3'
_refine_ls_weighting_scheme calc
_refine_ls_wR_factor_gt 0.1489
_refine_ls_wR_factor_ref 0.1724
_reflns_number_gt 2565
_reflns_number_total 4294
_reflns_threshold_expression 'I > 2\s(I)'
_cod_data_source_file sk3617sup1.cif
_cod_data_source_block IV
_cod_depositor_comments 'Adding full bibliography for 2020415--2020419.cif.'
_cod_database_code 2020418
_cod_database_fobs_code 2020418
_shelx_space_group_comment
;
The symmetry employed for this shelxl refinement is uniquely defined
by the following loop, which should always be used as a source of
symmetry information in preference to the above space-group names.
They are only intended as comments.
;
_shelx_estimated_absorpt_t_min 0.972
_shelx_estimated_absorpt_t_max 0.975
_shelxl_version_number 2014/6

loop_
_space_group_symop_operation_xyz
'x, y, z'
'x+1/2, -y+1/2, z+1/2'
'-x, -y, -z'
'-x-1/2, y-1/2, -z-1/2'

loop_
_atom_site_type_symbol
_atom_site_label
_atom_site_fract_x
_atom_site_fract_y
_atom_site_fract_z
_atom_site_U_iso_or_equiv
_atom_site_adp_type
_atom_site_calc_flag
_atom_site_occupancy
_atom_site_disorder_assembly
_atom_site_disorder_group
B B1 0.6901(3) 0.61171(9) 0.5101(4) 0.0300(6) Uani d 1 . .
C C1 0.7672(3) 0.65021(7) 0.4612(3) 0.0301(6) Uani d 1 . .
C C2 0.7957(3) 0.65473(8) 0.3094(3) 0.0351(6) Uani d 1 . .
H H2 0.7631 0.6346 0.2301 0.042 Uiso calc 1 . .
C C3 0.8711(3) 0.68813(9) 0.2722(4) 0.0383(7) Uani d 1 . .
C C4 0.9224(3) 0.71777(9) 0.3864(4) 0.0408(7) Uani d 1 . .
H H4 0.9759 0.7403 0.3615 0.049 Uiso calc 1 . .
C C5 0.8939(3) 0.71376(8) 0.5368(4) 0.0364(6) Uani d 1 . .
C C6 0.8163(3) 0.68071(8) 0.5734(3) 0.0326(6) Uani d 1 . .
H H6 0.7962 0.6788 0.6768 0.039 Uiso calc 1 . .
C C7 0.8980(4) 0.69247(13) 0.1082(5) 0.0603(10) Uani d 1 . .
C C8 0.9482(4) 0.74476(9) 0.6641(5) 0.0514(8) Uani d 1 . .
C C11 0.7177(3) 0.57272(7) 0.4250(3) 0.0297(6) Uani d 1 . .
C C12 0.5835(3) 0.54702(8) 0.3539(3) 0.0309(6) Uani d 1 . .
C C13 0.6064(3) 0.51588(8) 0.2597(4) 0.0336(6) Uani d 1 . .
H H13 0.5138 0.4994 0.2111 0.040 Uiso calc 1 . .
C C14 0.7602(3) 0.50788(8) 0.2340(3) 0.0344(6) Uani d 1 . .
C C15 0.8944(3) 0.53144(8) 0.3133(4) 0.0360(6) Uani d 1 . .
H H15 1.0022 0.5255 0.3036 0.043 Uiso calc 1 . .
C C16 0.8774(3) 0.56330(8) 0.4060(3) 0.0318(6) Uani d 1 . .
C C17 0.4110(3) 0.55229(9) 0.3761(4) 0.0391(7) Uani d 1 . .
H H17A 0.3318 0.5345 0.3030 0.059 Uiso calc 1 . .
H H17B 0.3737 0.5792 0.3497 0.059 Uiso calc 1 . .
H H17C 0.4161 0.5466 0.4898 0.059 Uiso calc 1 . .
C C18 0.7802(4) 0.47468(9) 0.1259(4) 0.0468(8) Uani d 1 . .
H H18A 0.8753 0.4799 0.0838 0.070 Uiso calc 1 . .
H H18B 0.6778 0.4720 0.0341 0.070 Uiso calc 1 . .
H H18C 0.8004 0.4505 0.1895 0.070 Uiso calc 1 . .
C C19 1.0362(3) 0.58555(9) 0.4915(4) 0.0437(7) Uani d 1 . .
H H19A 1.1302 0.5673 0.5266 0.066 Uiso calc 1 . .
H H19B 1.0213 0.5990 0.5873 0.066 Uiso calc 1 . .
H H19C 1.0595 0.6046 0.4158 0.066 Uiso calc 1 . .
C C21 0.5928(3) 0.61523(7) 0.6422(3) 0.0275(5) Uani d 1 . .
C C22 0.4560(3) 0.64135(7) 0.6205(3) 0.0317(6) Uani d 1 . .
C C23 0.3776(3) 0.64438(8) 0.7437(4) 0.0366(6) Uani d 1 . .
H H23 0.2861 0.6619 0.7284 0.044 Uiso calc 1 . .
C C24 0.4272(3) 0.62311(8) 0.8859(4) 0.0358(6) Uani d 1 . .
C C25 0.5622(3) 0.59779(8) 0.9069(4) 0.0369(6) Uani d 1 . .
H H25 0.5998 0.5832 1.0052 0.044 Uiso calc 1 . .
C C26 0.6430(3) 0.59340(8) 0.7874(3) 0.0323(6) Uani d 1 . .
C C27 0.7924(4) 0.56614(9) 0.8226(4) 0.0458(7) Uani d 1 . .
H H27A 0.8925 0.5809 0.8212 0.069 Uiso calc 1 . .
H H27B 0.7710 0.5458 0.7388 0.069 Uiso calc 1 . .
H H27C 0.8102 0.5542 0.9304 0.069 Uiso calc 1 . .
C C28 0.3885(3) 0.66523(10) 0.4683(4) 0.0453(7) Uani d 1 . .
H H28A 0.2722 0.6725 0.4572 0.068 Uiso calc 1 . .
H H28B 0.3928 0.6500 0.3728 0.068 Uiso calc 1 . .
H H28C 0.4564 0.6888 0.4756 0.068 Uiso calc 1 . .
C C29 0.3397(4) 0.62729(10) 1.0161(5) 0.0541(8) Uani d 1 . .
H H29A 0.3914 0.6485 1.0905 0.081 Uiso calc 1 . .
H H29B 0.3497 0.6029 1.0779 0.081 Uiso calc 1 . .
H H29C 0.2210 0.6332 0.9646 0.081 Uiso calc 1 . .
F F71 0.7591(14) 0.6973(3) -0.0137(14) 0.088(3) Uani d 0.543(12) A 1
F F72 1.0159(10) 0.7137(3) 0.0989(7) 0.095(3) Uani d 0.543(12) A 1
F F73 0.9507(11) 0.6553(2) 0.0547(9) 0.098(2) Uani d 0.543(12) A 1
F F71' 0.7752(14) 0.6818(3) -0.0074(13) 0.068(3) Uani d 0.457(12) A 2
F F72' 0.9167(15) 0.73274(19) 0.0782(8) 0.087(3) Uani d 0.457(12) A 2
F F73' 1.0318(10) 0.6777(4) 0.1020(10) 0.098(3) Uani d 0.457(12) A 2
F F81 0.9853(4) 0.77830(6) 0.6049(4) 0.0942(9) Uani d 1 . .
F F82 0.8313(3) 0.75275(7) 0.7373(3) 0.0783(7) Uani d 1 . .
F F83 1.0818(3) 0.73463(8) 0.7842(3) 0.0869(8) Uani d 1 . .

loop_
_atom_site_aniso_label
_atom_site_aniso_U_11
_atom_site_aniso_U_22
_atom_site_aniso_U_33
_atom_site_aniso_U_12
_atom_site_aniso_U_13
_atom_site_aniso_U_23
B1 0.0229(11) 0.0399(16) 0.0279(15) -0.0006(10) 0.0086(10) 0.0018(13)
C1 0.0286(11) 0.0348(13) 0.0306(14) 0.0003(10) 0.0144(10) -0.0001(11)
C2 0.0327(12) 0.0459(16) 0.0305(15) -0.0040(11) 0.0150(11) -0.0026(12)
C3 0.0315(12) 0.0550(18) 0.0318(15) -0.0040(12) 0.0144(11) 0.0065(14)
C4 0.0319(12) 0.0475(16) 0.0441(18) -0.0063(11) 0.0131(11) 0.0114(14)
C5 0.0357(12) 0.0363(15) 0.0371(16) -0.0032(10) 0.0107(11) 0.0034(12)
C6 0.0342(12) 0.0377(14) 0.0291(14) -0.0019(10) 0.0145(10) -0.0007(11)
C7 0.0538(18) 0.091(3) 0.043(2) -0.0131(19) 0.0254(16) 0.014(2)
C8 0.0589(17) 0.0412(17) 0.054(2) -0.0128(14) 0.0164(16) -0.0023(15)
C11 0.0258(11) 0.0366(14) 0.0301(14) 0.0013(10) 0.0135(10) 0.0035(11)
C12 0.0276(11) 0.0333(13) 0.0352(15) 0.0028(9) 0.0144(10) 0.0047(11)
C13 0.0312(11) 0.0320(14) 0.0379(16) -0.0013(10) 0.0104(11) 0.0008(12)
C14 0.0376(12) 0.0349(14) 0.0327(15) 0.0065(10) 0.0134(11) 0.0021(12)
C15 0.0275(11) 0.0426(15) 0.0419(17) 0.0083(10) 0.0162(11) 0.0023(12)
C16 0.0254(11) 0.0393(14) 0.0336(15) 0.0017(10) 0.0131(10) 0.0004(12)
C17 0.0256(11) 0.0489(16) 0.0473(18) -0.0045(11) 0.0178(11) -0.0035(14)
C18 0.0477(15) 0.0410(16) 0.053(2) 0.0107(12) 0.0170(14) -0.0067(14)
C19 0.0263(12) 0.0543(18) 0.0520(19) -0.0017(11) 0.0136(12) -0.0061(15)
C21 0.0278(11) 0.0289(12) 0.0289(14) -0.0033(9) 0.0131(9) -0.0006(11)
C22 0.0308(11) 0.0327(13) 0.0346(15) -0.0028(10) 0.0145(10) -0.0033(11)
C23 0.0319(12) 0.0402(15) 0.0431(17) -0.0004(10) 0.0194(12) -0.0067(13)
C24 0.0453(13) 0.0348(13) 0.0352(16) -0.0114(11) 0.0243(12) -0.0085(12)
C25 0.0459(14) 0.0384(15) 0.0311(15) -0.0051(11) 0.0186(11) 0.0036(12)
C26 0.0348(12) 0.0336(13) 0.0318(15) -0.0038(10) 0.0150(10) 0.0006(11)
C27 0.0475(15) 0.0504(18) 0.0414(18) 0.0110(13) 0.0160(13) 0.0126(14)
C28 0.0407(14) 0.0552(18) 0.0432(18) 0.0137(12) 0.0172(13) 0.0103(15)
C29 0.070(2) 0.0547(19) 0.053(2) -0.0095(15) 0.0435(17) -0.0103(16)
F71 0.089(4) 0.137(7) 0.046(3) 0.015(5) 0.030(3) 0.020(5)
F72 0.105(4) 0.129(6) 0.069(3) -0.069(4) 0.055(3) -0.003(3)
F73 0.131(5) 0.114(4) 0.082(4) -0.001(4) 0.084(3) -0.009(3)
F71' 0.084(5) 0.092(5) 0.030(3) -0.048(4) 0.020(3) -0.014(4)
F72' 0.159(6) 0.062(4) 0.058(3) -0.021(4) 0.059(4) 0.013(3)
F73' 0.089(5) 0.149(7) 0.085(4) 0.035(4) 0.068(4) 0.016(4)
F81 0.155(2) 0.0454(12) 0.0905(19) -0.0423(14) 0.0496(17) -0.0077(12)
F82 0.0932(15) 0.0673(14) 0.0854(18) -0.0134(11) 0.0432(13) -0.0335(13)
F83 0.0798(14) 0.0863(17) 0.0726(17) -0.0155(12) -0.0120(12) -0.0184(13)

loop_
_atom_type_symbol
_atom_type_description
_atom_type_scat_dispersion_real
_atom_type_scat_dispersion_imag
_atom_type_scat_source
C C 0.0033 0.0016 'International Tables Vol C Tables 4.2.6.8 and 6.1.1.4'
H H 0.0000 0.0000 'International Tables Vol C Tables 4.2.6.8 and 6.1.1.4'
B B 0.0013 0.0007 'International Tables Vol C Tables 4.2.6.8 and 6.1.1.4'
F F 0.0171 0.0103 'International Tables Vol C Tables 4.2.6.8 and 6.1.1.4'

loop_
_geom_angle_atom_site_label_1
_geom_angle_atom_site_label_2
_geom_angle_atom_site_label_3
_geom_angle
C11 B1 C21 124.9(2)
C11 B1 C1 117.7(2)
C21 B1 C1 117.4(2)
C2 C1 C6 117.3(2)
C2 C1 B1 122.2(2)
C6 C1 B1 120.4(2)
C3 C2 C1 121.1(3)
C3 C2 H2 119.4
C1 C2 H2 119.4
C4 C3 C2 120.8(3)
C4 C3 C7 119.2(3)
C2 C3 C7 120.0(3)
C5 C4 C3 118.6(3)
C5 C4 H4 120.7
C3 C4 H4 120.7
C4 C5 C6 120.7(3)
C4 C5 C8 120.6(3)
C6 C5 C8 118.7(3)
C5 C6 C1 121.4(3)
C5 C6 H6 119.3
C1 C6 H6 119.3
F73' C7 F71' 112.7(8)
F72 C7 F71 113.8(7)
F73' C7 F72' 103.9(6)
F71' C7 F72' 104.4(6)
F72 C7 F73 100.1(5)
F71 C7 F73 97.8(6)
F73' C7 C3 112.6(4)
F72 C7 C3 117.2(4)
F71' C7 C3 113.5(6)
F71 C7 C3 114.5(6)
F72' C7 C3 108.7(4)
F73 C7 C3 110.4(4)
F83 C8 F81 106.6(3)
F83 C8 F82 104.9(3)
F81 C8 F82 106.5(3)
F83 C8 C5 112.6(3)
F81 C8 C5 113.3(3)
F82 C8 C5 112.4(2)
C12 C11 C16 117.2(2)
C12 C11 B1 121.6(2)
C16 C11 B1 121.0(2)
C13 C12 C11 120.3(2)
C13 C12 C17 117.5(2)
C11 C12 C17 122.2(2)
C12 C13 C14 122.3(2)
C12 C13 H13 118.8
C14 C13 H13 118.8
C15 C14 C13 117.2(2)
C15 C14 C18 121.5(2)
C13 C14 C18 121.3(2)
C16 C15 C14 122.5(2)
C16 C15 H15 118.7
C14 C15 H15 118.7
C15 C16 C11 120.1(2)
C15 C16 C19 116.9(2)
C11 C16 C19 123.0(2)
C12 C17 H17A 109.5
C12 C17 H17B 109.5
H17A C17 H17B 109.5
C12 C17 H17C 109.5
H17A C17 H17C 109.5
H17B C17 H17C 109.5
C14 C18 H18A 109.5
C14 C18 H18B 109.5
H18A C18 H18B 109.5
C14 C18 H18C 109.5
H18A C18 H18C 109.5
H18B C18 H18C 109.5
C16 C19 H19A 109.5
C16 C19 H19B 109.5
H19A C19 H19B 109.5
C16 C19 H19C 109.5
H19A C19 H19C 109.5
H19B C19 H19C 109.5
C26 C21 C22 118.2(2)
C26 C21 B1 120.6(2)
C22 C21 B1 121.2(2)
C23 C22 C21 119.0(2)
C23 C22 C28 118.2(2)
C21 C22 C28 122.8(2)
C24 C23 C22 122.7(2)
C24 C23 H23 118.6
C22 C23 H23 118.6
C23 C24 C25 117.9(2)
C23 C24 C29 121.1(3)
C25 C24 C29 120.9(3)
C26 C25 C24 121.5(3)
C26 C25 H25 119.2
C24 C25 H25 119.2
C25 C26 C21 120.6(2)
C25 C26 C27 118.0(2)
C21 C26 C27 121.3(2)
C26 C27 H27A 109.5
C26 C27 H27B 109.5
H27A C27 H27B 109.5
C26 C27 H27C 109.5
H27A C27 H27C 109.5
H27B C27 H27C 109.5
C22 C28 H28A 109.5
C22 C28 H28B 109.5
H28A C28 H28B 109.5
C22 C28 H28C 109.5
H28A C28 H28C 109.5
H28B C28 H28C 109.5
C24 C29 H29A 109.5
C24 C29 H29B 109.5
H29A C29 H29B 109.5
C24 C29 H29C 109.5
H29A C29 H29C 109.5
H29B C29 H29C 109.5

loop_
_geom_bond_atom_site_label_1
_geom_bond_atom_site_label_2
_geom_bond_distance
B1 C11 1.574(4)
B1 C21 1.577(4)
B1 C1 1.581(4)
C1 C2 1.396(4)
C1 C6 1.399(4)
C2 C3 1.390(4)
C2 H2 0.9500
C3 C4 1.388(4)
C3 C7 1.492(5)
C4 C5 1.382(4)
C4 H4 0.9500
C5 C6 1.388(4)
C5 C8 1.496(5)
C6 H6 0.9500
C7 F73' 1.242(7)
C7 F72 1.246(5)
C7 F71' 1.252(10)
C7 F71 1.323(11)
C7 F72' 1.425(7)
C7 F73 1.466(8)
C8 F83 1.322(4)
C8 F81 1.331(4)
C8 F82 1.333(4)
C11 C12 1.416(4)
C11 C16 1.427(3)
C12 C13 1.386(4)
C12 C17 1.518(3)
C13 C14 1.393(4)
C13 H13 0.9500
C14 C15 1.388(4)
C14 C18 1.508(4)
C15 C16 1.384(4)
C15 H15 0.9500
C16 C19 1.519(4)
C17 H17A 0.9800
C17 H17B 0.9800
C17 H17C 0.9800
C18 H18A 0.9800
C18 H18B 0.9800
C18 H18C 0.9800
C19 H19A 0.9800
C19 H19B 0.9800
C19 H19C 0.9800
C21 C26 1.406(4)
C21 C22 1.421(3)
C22 C23 1.398(4)
C22 C28 1.501(4)
C23 C24 1.375(4)
C23 H23 0.9500
C24 C25 1.393(4)
C24 C29 1.507(4)
C25 C26 1.387(4)
C25 H25 0.9500
C26 C27 1.518(4)
C27 H27A 0.9800
C27 H27B 0.9800
C27 H27C 0.9800
C28 H28A 0.9800
C28 H28B 0.9800
C28 H28C 0.9800
C29 H29A 0.9800
C29 H29B 0.9800
C29 H29C 0.9800

loop_
_geom_torsion_atom_site_label_1
_geom_torsion_atom_site_label_2
_geom_torsion_atom_site_label_3
_geom_torsion_atom_site_label_4
_geom_torsion
C11 B1 C1 C2 26.4(3)
C21 B1 C1 C2 -154.2(2)
C11 B1 C1 C6 -150.8(2)
C21 B1 C1 C6 28.5(3)
C6 C1 C2 C3 0.5(4)
B1 C1 C2 C3 -176.9(2)
C1 C2 C3 C4 0.9(4)
C1 C2 C3 C7 -179.2(3)
C2 C3 C4 C5 -1.3(4)
C7 C3 C4 C5 178.8(3)
C3 C4 C5 C6 0.3(4)
C3 C4 C5 C8 179.5(3)
C4 C5 C6 C1 1.1(4)
C8 C5 C6 C1 -178.1(2)
C2 C1 C6 C5 -1.5(4)
B1 C1 C6 C5 175.9(2)
C4 C3 C7 F73' 93.2(8)
C2 C3 C7 F73' -86.7(8)
C4 C3 C7 F72 26.6(8)
C2 C3 C7 F72 -153.3(7)
C4 C3 C7 F71' -137.1(7)
C2 C3 C7 F71' 42.9(8)
C4 C3 C7 F71 -110.6(7)
C2 C3 C7 F71 69.5(7)
C4 C3 C7 F72' -21.4(6)
C2 C3 C7 F72' 158.7(6)
C4 C3 C7 F73 140.2(5)
C2 C3 C7 F73 -39.7(5)
C4 C5 C8 F83 -105.9(3)
C6 C5 C8 F83 73.3(4)
C4 C5 C8 F81 15.2(4)
C6 C5 C8 F81 -165.6(3)
C4 C5 C8 F82 135.9(3)
C6 C5 C8 F82 -44.9(4)
C21 B1 C11 C12 49.4(4)
C1 B1 C11 C12 -131.3(3)
C21 B1 C11 C16 -135.2(3)
C1 B1 C11 C16 44.1(4)
C16 C11 C12 C13 -4.8(4)
B1 C11 C12 C13 170.7(3)
C16 C11 C12 C17 175.5(3)
B1 C11 C12 C17 -9.0(4)
C11 C12 C13 C14 1.5(4)
C17 C12 C13 C14 -178.8(3)
C12 C13 C14 C15 3.0(4)
C12 C13 C14 C18 -177.7(3)
C13 C14 C15 C16 -4.2(4)
C18 C14 C15 C16 176.5(3)
C14 C15 C16 C11 0.9(4)
C14 C15 C16 C19 177.7(3)
C12 C11 C16 C15 3.6(4)
B1 C11 C16 C15 -171.9(3)
C12 C11 C16 C19 -172.9(3)
B1 C11 C16 C19 11.6(4)
C11 B1 C21 C26 57.1(3)
C1 B1 C21 C26 -122.2(3)
C11 B1 C21 C22 -125.0(3)
C1 B1 C21 C22 55.7(3)
C26 C21 C22 C23 0.2(3)
B1 C21 C22 C23 -177.8(2)
C26 C21 C22 C28 -178.2(2)
B1 C21 C22 C28 3.9(4)
C21 C22 C23 C24 0.1(4)
C28 C22 C23 C24 178.5(3)
C22 C23 C24 C25 0.4(4)
C22 C23 C24 C29 179.8(3)
C23 C24 C25 C26 -1.2(4)
C29 C24 C25 C26 179.4(3)
C24 C25 C26 C21 1.5(4)
C24 C25 C26 C27 178.1(3)
C22 C21 C26 C25 -0.9(4)
B1 C21 C26 C25 177.1(2)
C22 C21 C26 C27 -177.4(2)
B1 C21 C26 C27 0.5(4)
